data_7036838
loop_
_publ_author_name
'Liu, Jian-Qiang'
'Li, X. F.'
'Gu, C. Y.'
'da Silva, J\'ulio C. S.'
'Barros, Amanda L.'
'J\'unior, Severino Alves'
'Li, B. H.'
'Ren, Fei'
'Batten, Stuart R.'
'Soares, Thereza A.'

_publ_section_title
;
 Combined Experimental and Simulation Study of Large Nanocage-based
 Metal-Organic Frameworks for Drug Delivery
;
_journal_issue 44
_journal_name_full 'Dalton Trans.'
_journal_page_first 19370
_journal_page_last 19382
_journal_paper_doi 10.1039/C5DT02171E
_journal_volume 44
_journal_year 2015
_chemical_formula_moiety '(C2 H8 N)+, [Sm3 (H2 O) (C3 H7 N O)2 (C21 H9 N O8)2] (C H O2)2]-, 18H(H2 O), 2 (C3 H7 N O)''
_chemical_formula_sum 'C58 H94 N7 O43 Sm3'
_chemical_formula_weight 2028.45
_space_group_crystal_system cubic
_space_group_IT_number 204
_space_group_name_Hall '-I 2 2 3'
_space_group_name_H-M_alt 'I m -3'
_symmetry_space_group_name_Hall '-I 2 2 3'
_symmetry_space_group_name_H-M 'I m -3'
_atom_sites_solution_hydrogens geom
_audit_creation_method SHELXL-2014/7
_audit_update_record
;
2015-10-08 deposited with the CCDC.
2015-10-09 downloaded from the CCDC.
;
_cell_angle_alpha 90
_cell_angle_beta 90
_cell_angle_gamma 90
_cell_formula_units_Z 24
_cell_length_a 38.3513(17)
_cell_length_b 38.3513
_cell_length_c 38.3513
_cell_measurement_reflns_used 9856
_cell_measurement_temperature 293(2)
_cell_measurement_theta_max 26.5216
_cell_measurement_theta_min 2.2551
_cell_volume 56408(3)
_computing_structure_refinement 'SHELXL-2014/7 (Sheldrick, 2014)'
_diffrn_ambient_temperature 293(2)
_diffrn_measured_fraction_theta_full 0.999
_diffrn_measured_fraction_theta_max 0.999
_diffrn_measurement_device_type 'Bruker SMART APEX'
_diffrn_measurement_method '\w scans'
_diffrn_radiation_type MoK\a
_diffrn_radiation_wavelength 0.71073
_diffrn_reflns_av_R_equivalents 0.0705
_diffrn_reflns_av_unetI/netI 0.0297
_diffrn_reflns_laue_measured_fraction_full 0.999
_diffrn_reflns_laue_measured_fraction_max 0.999
_diffrn_reflns_limit_h_max 48
_diffrn_reflns_limit_h_min -49
_diffrn_reflns_limit_k_max 49
_diffrn_reflns_limit_k_min -49
_diffrn_reflns_limit_l_max 39
_diffrn_reflns_limit_l_min -49
_diffrn_reflns_number 175427
_diffrn_reflns_point_group_measured_fraction_full 0.999
_diffrn_reflns_point_group_measured_fraction_max 0.999
_diffrn_reflns_theta_full 25.242
_diffrn_reflns_theta_max 27.492
_diffrn_reflns_theta_min 1.679
_exptl_absorpt_coefficient_mu 1.934
_exptl_crystal_colour colorless
_exptl_crystal_density_diffrn 1.433
_exptl_crystal_description prism
_exptl_crystal_F_000 24504
_exptl_crystal_size_max 0.160
_exptl_crystal_size_mid 0.140
_exptl_crystal_size_min 0.120
_refine_diff_density_max 1.737
_refine_diff_density_min -0.959
_refine_diff_density_rms 0.142
_refine_ls_extinction_coef 0.000032(4)
_refine_ls_extinction_expression Fc^*^=kFc[1+0.001xFc^2^\l^3^/sin(2\q)]^-1/4^
_refine_ls_extinction_method 'SHELXL-2014/7 (Sheldrick 2014'
_refine_ls_goodness_of_fit_ref 1.079
_refine_ls_hydrogen_treatment constr
_refine_ls_matrix_type full
_refine_ls_number_parameters 327
_refine_ls_number_reflns 11288
_refine_ls_number_restraints 282
_refine_ls_restrained_S_all 1.111
_refine_ls_R_factor_all 0.0756
_refine_ls_R_factor_gt 0.0577
_refine_ls_shift/su_max 0.001
_refine_ls_shift/su_mean 0.001
_refine_ls_structure_factor_coef Fsqd
_refine_ls_weighting_details 'w=1/[\s^2^(Fo^2^)+(0.0751P)^2^+657.8595P] where P=(Fo^2^+2Fc^2^)/3'
_refine_ls_weighting_scheme calc
_refine_ls_wR_factor_gt 0.1479
_refine_ls_wR_factor_ref 0.1699
_reflns_number_gt 9271
_reflns_number_total 11288
_reflns_threshold_expression 'I > 2\s(I)'
_cod_data_source_file c5dt02171e2.cif
_cod_data_source_block sm
_cod_original_cell_volume 56408(8)
_cod_database_code 7036838
_shelx_shelxl_version_number 2014/7
_shelx_estimated_absorpt_t_min 0.747
_shelx_estimated_absorpt_t_max 0.801

loop_
_space_group_symop_operation_xyz
'x, y, z'
'-x, -y, z'
'-x, y, -z'
'x, -y, -z'
'z, x, y'
'z, -x, -y'
'-z, -x, y'
'-z, x, -y'
'y, z, x'
'-y, z, -x'
'y, -z, -x'
'-y, -z, x'
'x+1/2, y+1/2, z+1/2'
'-x+1/2, -y+1/2, z+1/2'
'-x+1/2, y+1/2, -z+1/2'
'x+1/2, -y+1/2, -z+1/2'
'z+1/2, x+1/2, y+1/2'
'z+1/2, -x+1/2, -y+1/2'
'-z+1/2, -x+1/2, y+1/2'
'-z+1/2, x+1/2, -y+1/2'
'y+1/2, z+1/2, x+1/2'
'-y+1/2, z+1/2, -x+1/2'
'y+1/2, -z+1/2, -x+1/2'
'-y+1/2, -z+1/2, x+1/2'
'-x, -y, -z'
'x, y, -z'
'x, -y, z'
'-x, y, z'
'-z, -x, -y'
'-z, x, y'
'z, x, -y'
'z, -x, y'
'-y, -z, -x'
'y, -z, x'
'-y, z, x'
'y, z, -x'
'-x+1/2, -y+1/2, -z+1/2'
'x+1/2, y+1/2, -z+1/2'
'x+1/2, -y+1/2, z+1/2'
'-x+1/2, y+1/2, z+1/2'
'-z+1/2, -x+1/2, -y+1/2'
'-z+1/2, x+1/2, y+1/2'
'z+1/2, x+1/2, -y+1/2'
'z+1/2, -x+1/2, y+1/2'
'-y+1/2, -z+1/2, -x+1/2'
'y+1/2, -z+1/2, x+1/2'
'-y+1/2, z+1/2, x+1/2'
'y+1/2, z+1/2, -x+1/2'

loop_
_atom_site_label
_atom_site_type_symbol
_atom_site_fract_x
_atom_site_fract_y
_atom_site_fract_z
_atom_site_U_iso_or_equiv
_atom_site_adp_type
_atom_site_occupancy
_atom_site_site_symmetry_order
_atom_site_calc_flag
_atom_site_refinement_flags_posn
_atom_site_refinement_flags_adp
_atom_site_refinement_flags_occupancy
_atom_site_disorder_assembly
_atom_site_disorder_group
Sm1 Sm 0.30942(2) 0.0000 0.18572(2) 0.04281(16) Uani 1 2 d S T P . .
Sm2 Sm 0.25693(2) 0.08890(2) 0.24333(2) 0.03802(12) Uani 1 1 d . . . . .
O1 O 0.3424(2) 0.03846(18) 0.2193(2) 0.092(3) Uani 1 1 d D U . . .
O2 O 0.31849(18) 0.08729(17) 0.2378(2) 0.0570(18) Uani 1 1 d D U . . .
O3 O 0.38257(13) 0.19982(17) 0.23898(18) 0.0519(16) Uani 1 1 d D U . . .
O4 O 0.43899(15) 0.1999(2) 0.2328(2) 0.075(2) Uani 1 1 d D U . . .
O5 O 0.2005(2) 0.06107(15) 0.2512(2) 0.072(2) Uani 1 1 d D U . . .
O6 O 0.20025(18) 0.11683(15) 0.2435(2) 0.0598(19) Uani 1 1 d D U . . .
O7 O 0.08739(18) 0.18207(19) 0.25522(19) 0.0538(17) Uani 1 1 d D U . . .
O8 O 0.0537(3) 0.1606(2) 0.2962(3) 0.115(4) Uani 1 1 d D U . . .
O9 O 0.27066(19) 0.14789(15) 0.2245(2) 0.0565(16) Uani 1 1 d . U . . .
O10 O 0.26763(17) 0.02831(9) 0.23015(18) 0.0466(13) Uani 1 1 d D U . . .
O11 O 0.3237(5) 0.0000 0.1191(5) 0.155(7) Uani 1 2 d DS TU P . .
O12 O 0.3686(5) 0.0000 0.1533(5) 0.145(7) Uani 1 2 d DS TU P . .
O1W O 0.2494(5) 0.0000 0.1589(4) 0.122(6) Uani 1 2 d S TU P . .
H1 H 0.2385 -0.0178 0.1654 0.183 Uiso 1 1 calc DR U . . .
N1 N 0.5000 0.0973(5) 0.1971(4) 0.068(5) Uiso 0.5 2 d DS . P A 1
N1' N 0.5000 0.0850(5) 0.2093(5) 0.068(5) Uiso 0.5 2 d DS . P A 2
N2 N 0.0943(3) 0.0000 0.2894(4) 0.096(5) Uani 1 2 d DS TU P . .
N3 N 0.3018(2) 0.1831(2) 0.1873(2) 0.062(2) Uani 1 1 d . U . . .
C1 C 0.34390(18) 0.07071(19) 0.22634(14) 0.074(3) Uani 1 1 d D U . . .
C2 C 0.3764(3) 0.0919(4) 0.2201(2) 0.090(4) Uiso 0.5 1 d DG . P A 1
C3 C 0.3764(3) 0.1267(4) 0.23000(13) 0.057(2) Uiso 0.5 1 d G . P A 1
H3 H 0.3566 0.1365 0.2401 0.069 Uiso 0.5 1 calc R U P A 1
C4 C 0.4059(5) 0.1471(2) 0.2247(2) 0.061(3) Uiso 0.5 1 d DG . P A 1
C5 C 0.4354(3) 0.1325(4) 0.2096(3) 0.083(4) Uiso 0.5 1 d G . P A 1
H5 H 0.4552 0.1461 0.2060 0.099 Uiso 0.5 1 calc R U P A 1
C6 C 0.4354(3) 0.0977(5) 0.1997(2) 0.086(5) Uiso 0.5 1 d DG . P A 1
C7 C 0.4059(4) 0.0773(2) 0.2050(2) 0.126(7) Uiso 0.5 1 d G . P A 1
H7 H 0.4059 0.0540 0.1984 0.151 Uiso 0.5 1 calc R U P A 1
C2' C 0.3770(3) 0.0923(4) 0.22294(15) 0.090(4) Uiso 0.5 1 d DG . P A 2
C3' C 0.3792(3) 0.1279(4) 0.22915(12) 0.057(2) Uiso 0.5 1 d G . P A 2
H3' H 0.3594 0.1403 0.2359 0.069 Uiso 0.5 1 calc R U P A 2
C4' C 0.4108(5) 0.1451(2) 0.22525(17) 0.061(3) Uiso 0.5 1 d DG . P A 2
C5' C 0.4403(3) 0.1266(4) 0.2151(2) 0.083(4) Uiso 0.5 1 d G . P A 2
H5' H 0.4615 0.1381 0.2125 0.099 Uiso 0.5 1 calc R U P A 2
C6' C 0.4382(3) 0.0910(4) 0.2089(2) 0.086(5) Uiso 0.5 1 d DG . P A 2
C7' C 0.4065(5) 0.0738(2) 0.21283(19) 0.126(7) Uiso 0.5 1 d G . P A 2
H7' H 0.4050 0.0500 0.2087 0.151 Uiso 0.5 1 calc R U P A 2
C8 C 0.41070(18) 0.18419(17) 0.23271(12) 0.049(2) Uani 1 1 d D U . . .
C9 C 0.46860(11) 0.0857(4) 0.1836(3) 0.078(5) Uiso 0.5 1 d D . P A 1
C10 C 0.46857(11) 0.0620(5) 0.1559(4) 0.108(7) Uiso 0.5 1 d D . P A 1
H10 H 0.4475 0.0541 0.1468 0.129 Uiso 0.5 1 calc R U P A 1
C11 C 0.5000 0.0501(7) 0.1421(6) 0.097(9) Uiso 0.5 2 d DS . P A 1
H11 H 0.5000 0.0344 0.1236 0.117 Uiso 0.5 2 calc R U P A 1
C9' C 0.46861(11) 0.0707(5) 0.1982(4) 0.078(5) Uiso 0.5 1 d D . P A 2
C10' C 0.46857(11) 0.0420(5) 0.1761(5) 0.108(7) Uiso 0.5 1 d D . P A 2
H10' H 0.4475 0.0324 0.1687 0.129 Uiso 0.5 1 calc R U P A 2
C11' C 0.5000 0.0276(6) 0.1649(7) 0.097(9) Uiso 0.5 2 d DS . P A 2
H11' H 0.5000 0.0084 0.1501 0.117 Uiso 0.5 2 calc R U P A 2
C12 C 0.18474(19) 0.08946(18) 0.25104(13) 0.052(2) Uani 1 1 d D U . . .
C13 C 0.14685(15) 0.09121(16) 0.2600(2) 0.064(3) Uani 1 1 d DG U . . .
C14 C 0.12791(18) 0.12210(13) 0.2594(2) 0.060(3) Uani 1 1 d G U . . .
H14 H 0.1376 0.1421 0.2497 0.073 Uiso 1 1 calc R U . . .
C15 C 0.09442(18) 0.12313(15) 0.2732(2) 0.081(4) Uani 1 1 d DG U . . .
C16 C 0.07987(17) 0.09326(19) 0.2877(3) 0.101(5) Uani 1 1 d G U . . .
H16 H 0.0575 0.0939 0.2969 0.122 Uiso 1 1 calc R U . . .
C17 C 0.0988(2) 0.06237(16) 0.2883(3) 0.094(4) Uani 1 1 d DG U . . .
C18 C 0.13230(19) 0.06134(14) 0.2745(3) 0.084(4) Uani 1 1 d G U . . .
H18 H 0.1450 0.0407 0.2750 0.101 Uiso 1 1 calc R U . . .
C19 C 0.07747(19) 0.1581(2) 0.2746(2) 0.093(4) Uani 1 1 d D U . . .
C20 C 0.0817(3) 0.03123(10) 0.3029(3) 0.108(5) Uani 1 1 d D U . . .
C21 C 0.0569(4) 0.03153(11) 0.3294(4) 0.134(7) Uani 1 1 d D U . . .
H21 H 0.0487 0.0526 0.3382 0.160 Uiso 1 1 calc R U . . .
C22 C 0.0445(5) 0.0000 0.3426(5) 0.202(17) Uani 1 2 d DS TU P . .
H22 H 0.0280 0.0000 0.3603 0.242 Uiso 1 2 calc R U P . .
C23 C 0.2941(3) 0.1544(2) 0.2018(3) 0.062(3) Uani 1 1 d . U . . .
H23 H 0.3075 0.1354 0.1950 0.074 Uiso 1 1 calc R U . . .
C24 C 0.2792(5) 0.2150(3) 0.1964(3) 0.096(4) Uani 1 1 d . U . . .
H24A H 0.2557 0.2076 0.2008 0.144 Uiso 1 1 calc R U . . .
H24B H 0.2794 0.2311 0.1772 0.144 Uiso 1 1 calc R U . . .
H24C H 0.2884 0.2262 0.2168 0.144 Uiso 1 1 calc R U . . .
C25 C 0.3271(3) 0.1876(4) 0.1635(4) 0.096(5) Uani 1 1 d . U . . .
H25A H 0.3417 0.1672 0.1628 0.144 Uiso 1 1 calc R U . . .
H25B H 0.3409 0.2075 0.1696 0.144 Uiso 1 1 calc R U . . .
H25C H 0.3168 0.1911 0.1409 0.144 Uiso 1 1 calc R U . . .
C26 C 0.2569(4) 0.0000 0.2419(4) 0.046(3) Uani 1 2 d DS TU P . .
H26 H 0.2405 0.0000 0.2597 0.055 Uiso 1 2 calc R U P . .
C27 C 0.3557(6) 0.0000 0.1233(5) 0.119(8) Uani 1 2 d DS TU P . .
H27 H 0.3704 0.0000 0.1040 0.142 Uiso 1 2 calc R U P . .

loop_
_atom_site_aniso_label
_atom_site_aniso_U_11
_atom_site_aniso_U_22
_atom_site_aniso_U_33
_atom_site_aniso_U_23
_atom_site_aniso_U_13
_atom_site_aniso_U_12
Sm1 0.0601(4) 0.0194(2) 0.0490(4) 0.000 0.0075(3) 0.000
Sm2 0.0475(3) 0.01632(15) 0.0503(3) 0.00122(16) 0.00939(18) 0.00000(16)
O1 0.088(5) 0.066(5) 0.122(6) -0.028(5) 0.010(5) -0.010(4)
O2 0.049(4) 0.045(4) 0.077(5) -0.006(3) 0.005(3) 0.008(3)
O3 0.026(3) 0.053(4) 0.076(4) -0.003(3) 0.013(3) 0.000(3)
O4 0.035(4) 0.071(5) 0.118(6) -0.004(4) 0.001(4) 0.003(3)
O5 0.056(4) 0.033(3) 0.127(6) 0.009(4) 0.030(4) 0.003(3)
O6 0.045(4) 0.041(4) 0.094(5) 0.008(3) 0.004(3) 0.000(3)
O7 0.043(4) 0.049(4) 0.070(4) 0.000(3) 0.012(3) 0.001(3)
O8 0.101(6) 0.086(5) 0.157(7) 0.027(5) 0.085(6) 0.034(5)
O9 0.063(4) 0.037(3) 0.070(4) 0.004(3) 0.014(3) -0.003(3)
O10 0.053(4) 0.019(2) 0.068(4) 0.001(3) -0.002(3) 0.007(2)
O11 0.183(11) 0.138(10) 0.143(10) 0.000 0.018(9) 0.000
O12 0.161(11) 0.125(10) 0.150(10) 0.000 0.012(8) 0.000
O1W 0.154(13) 0.118(11) 0.093(10) 0.000 -0.025(9) 0.000
N2 0.098(9) 0.063(7) 0.128(9) 0.000 0.028(7) 0.000
N3 0.068(5) 0.066(4) 0.052(4) 0.030(4) -0.009(4) -0.036(4)
C1 0.061(6) 0.062(6) 0.100(7) -0.036(5) 0.011(5) -0.013(5)
C8 0.038(4) 0.053(5) 0.056(5) -0.011(4) 0.001(4) -0.002(4)
C12 0.055(5) 0.035(4) 0.066(6) 0.004(4) 0.009(4) 0.004(4)
C13 0.065(6) 0.036(4) 0.091(7) -0.012(4) 0.033(5) 0.007(4)
C14 0.063(5) 0.042(5) 0.076(6) -0.004(4) 0.029(5) -0.001(4)
C15 0.081(7) 0.047(5) 0.116(8) -0.014(5) 0.043(6) 0.007(5)
C16 0.092(7) 0.077(7) 0.135(9) -0.003(7) 0.042(7) 0.015(6)
C17 0.097(7) 0.057(6) 0.127(8) 0.009(6) 0.039(7) 0.017(6)
C18 0.083(7) 0.048(5) 0.122(8) -0.009(6) 0.025(6) 0.012(5)
C19 0.091(7) 0.073(7) 0.114(8) 0.002(6) 0.036(7) 0.020(6)
C20 0.102(8) 0.084(8) 0.138(9) 0.000(7) 0.040(7) 0.004(7)
C21 0.138(10) 0.120(9) 0.144(10) 0.010(8) 0.040(8) -0.002(8)
C22 0.205(19) 0.200(19) 0.201(19) 0.000 0.019(10) 0.000
C23 0.060(5) 0.043(4) 0.083(6) 0.013(5) -0.001(5) 0.004(4)
C24 0.168(13) 0.058(7) 0.062(6) 0.017(6) -0.008(8) 0.016(8)
C25 0.061(7) 0.110(9) 0.116(10) 0.056(8) -0.003(7) -0.017(7)
C26 0.048(6) 0.027(4) 0.064(7) 0.000 0.015(5) 0.000
C27 0.131(12) 0.102(11) 0.122(11) 0.000 -0.007(9) 0.000

loop_
_atom_type_symbol
_atom_type_description
_atom_type_scat_dispersion_real
_atom_type_scat_dispersion_imag
_atom_type_scat_source
C C 0.0033 0.0016 'International Tables Vol C Tables 4.2.6.8 and 6.1.1.4'
H H 0.0000 0.0000 'International Tables Vol C Tables 4.2.6.8 and 6.1.1.4'
N N 0.0061 0.0033 'International Tables Vol C Tables 4.2.6.8 and 6.1.1.4'
O O 0.0106 0.0060 'International Tables Vol C Tables 4.2.6.8 and 6.1.1.4'
Sm Sm -0.1638 3.4418 'International Tables Vol C Tables 4.2.6.8 and 6.1.1.4'

loop_
_geom_angle_atom_site_label_1
_geom_angle_atom_site_label_2
_geom_angle_atom_site_label_3
_geom_angle
_geom_angle_site_symmetry_1
_geom_angle_site_symmetry_3
O1 Sm1 O1 78.5(4) . 27
O1 Sm1 O8 155.0(4) . 32
O1 Sm1 O8 77.7(4) 27 32
O1 Sm1 O8 77.7(4) . 5
O1 Sm1 O8 155.0(4) 27 5
O8 Sm1 O8 124.2(6) 32 5
O1 Sm1 O1W 136.1(3) . .
O1 Sm1 O1W 136.1(3) 27 .
O8 Sm1 O1W 68.5(3) 32 .
O8 Sm1 O1W 68.5(3) 5 .
O1 Sm1 O10 72.9(3) . .
O1 Sm1 O10 103.8(3) 27 .
O8 Sm1 O10 120.7(3) 32 .
O8 Sm1 O10 76.5(2) 5 .
O1W Sm1 O10 72.7(4) . .
O1 Sm1 O10 103.8(3) . 27
O1 Sm1 O10 72.9(3) 27 27
O8 Sm1 O10 76.5(2) 32 27
O8 Sm1 O10 120.7(3) 5 27
O1W Sm1 O10 72.7(4) . 27
O10 Sm1 O10 49.80(17) . 27
O1 Sm1 O12 77.9(4) . .
O1 Sm1 O12 77.9(4) 27 .
O8 Sm1 O12 89.5(3) 32 .
O8 Sm1 O12 89.5(3) 5 .
O1W Sm1 O12 127.2(6) . .
O10 Sm1 O12 149.6(3) . .
O10 Sm1 O12 149.6(3) 27 .
O1 Sm1 O11 115.2(4) . .
O1 Sm1 O11 115.2(4) 27 .
O8 Sm1 O11 68.9(3) 32 .
O8 Sm1 O11 68.9(3) 5 .
O1W Sm1 O11 78.0(6) . .
O10 Sm1 O11 140.9(4) . .
O10 Sm1 O11 140.9(4) 27 .
O12 Sm1 O11 49.1(3) . .
O7 Sm2 O2 86.4(2) 5 .
O7 Sm2 O10 76.8(2) 5 .
O2 Sm2 O10 77.7(2) . .
O7 Sm2 O6 89.3(3) 5 .
O2 Sm2 O6 154.8(2) . .
O10 Sm2 O6 125.4(2) . .
O7 Sm2 O9 74.5(2) 5 .
O2 Sm2 O9 77.4(2) . .
O10 Sm2 O9 142.8(2) . .
O6 Sm2 O9 77.5(2) . .
O7 Sm2 O5 95.0(3) 5 .
O2 Sm2 O5 152.4(2) . .
O10 Sm2 O5 75.8(2) . .
O6 Sm2 O5 52.78(17) . .
O9 Sm2 O5 129.6(2) . .
O7 Sm2 O3 154.7(2) 5 41
O2 Sm2 O3 91.6(3) . 41
O10 Sm2 O3 127.4(2) . 41
O6 Sm2 O3 81.8(2) . 41
O9 Sm2 O3 80.5(2) . 41
O5 Sm2 O3 98.2(3) . 41
O7 Sm2 O4 151.5(2) 5 41
O2 Sm2 O4 84.8(3) . 41
O10 Sm2 O4 74.9(2) . 41
O6 Sm2 O4 109.5(3) . 41
O9 Sm2 O4 129.3(2) . 41
O5 Sm2 O4 80.9(3) . 41
O3 Sm2 O4 52.71(17) 41 41
C1 O1 Sm1 139.5(6) . .
C1 O2 Sm2 145.6(5) . .
C8 O3 Sm2 93.1(4) . 45
C8 O4 Sm2 92.8(5) . 45
C12 O5 Sm2 92.7(5) . .
C12 O6 Sm2 93.2(5) . .
C19 O7 Sm2 136.9(6) . 9
C19 O8 Sm1 146.1(7) . 9
C23 O9 Sm2 122.5(6) . .
C26 O10 Sm2 135.1(5) . .
C26 O10 Sm1 94.4(5) . .
Sm2 O10 Sm1 130.5(2) . .
C27 O11 Sm1 94.6(11) . .
C27 O12 Sm1 95.6(11) . .
Sm1 O1W H1 109.5 . .
C9 N1 C9 120.8(7) . 28_655
C9' N1' C9' 120.0(7) . 28_655
C20 N2 C20 118.9(6) . 27
C23 N3 C25 125.5(11) . .
C23 N3 C24 117.2(10) . .
C25 N3 C24 117.3(10) . .
O2 C1 O1 122.6(7) . .
O2 C1 C2 115.4(9) . .
O1 C1 C2 122.0(10) . .
O2 C1 C2' 113.9(9) . .
O1 C1 C2' 123.4(10) . .
C3 C2 C7 120.0 . .
C3 C2 C1 118.4(13) . .
C7 C2 C1 121.6(13) . .
C2 C3 C4 120.0 . .
C2 C3 H3 120.0 . .
C4 C3 H3 120.0 . .
C5 C4 C3 120.0 . .
C5 C4 C8 112.0(14) . .
C3 C4 C8 128.0(14) . .
C6 C5 C4 120.0 . .
C6 C5 H5 120.0 . .
C4 C5 H5 120.0 . .
C5 C6 C7 120.0 . .
C5 C6 C9 114.3(15) . .
C7 C6 C9 125.7(15) . .
C6 C7 C2 120.0 . .
C6 C7 H7 120.0 . .
C2 C7 H7 120.0 . .
C3' C2' C7' 120.0 . .
C3' C2' C1 124.8(13) . .
C7' C2' C1 115.2(13) . .
C2' C3' C4' 120.0 . .
C2' C3' H3' 120.0 . .
C4' C3' H3' 120.0 . .
C3' C4' C5' 120.0 . .
C3' C4' C8 116.3(14) . .
C5' C4' C8 123.7(14) . .
C6' C5' C4' 120.0 . .
C6' C5' H5' 120.0 . .
C4' C5' H5' 120.0 . .
C5' C6' C7' 120.0 . .
C5' C6' C9' 121.6(15) . .
C7' C6' C9' 118.4(15) . .
C6' C7' C2' 120.0 . .
C6' C7' H7' 120.0 . .
C2' C7' H7' 120.0 . .
O4 C8 O3 121.3(7) . .
O4 C8 C4 125.5(9) . .
O3 C8 C4 113.2(9) . .
O4 C8 C4' 118.3(9) . .
O3 C8 C4' 120.5(9) . .
O4 C8 Sm2 61.0(4) . 45
O3 C8 Sm2 60.4(4) . 45
C4 C8 Sm2 172.0(6) . 45
C4' C8 Sm2 177.3(4) . 45
N1 C9 C10 119.7(5) . .
N1 C9 C6 119.2(8) . .
C10 C9 C6 121.1(8) . .
C11 C10 C9 120.1(5) . .
C11 C10 H10 120.0 . .
C9 C10 H10 120.0 . .
C10 C11 C10 119.8(7) 28_655 .
C10 C11 H11 120.1 28_655 .
C10 C11 H11 120.1 . .
C10' C9' N1' 120.1(5) . .
C10' C9' C6' 126.3(8) . .
N1' C9' C6' 113.2(9) . .
C9' C10' C11' 120.1(5) . .
C9' C10' H10' 120.0 . .
C11' C10' H10' 120.0 . .
C10' C11' C10' 119.8(7) 28_655 .
C10' C11' H11' 120.1 28_655 .
C10' C11' H11' 120.1 . .
O6 C12 O5 120.6(7) . .
O6 C12 C13 118.8(7) . .
O5 C12 C13 120.6(7) . .
C14 C13 C18 120.0 . .
C14 C13 C12 122.8(5) . .
C18 C13 C12 116.5(5) . .
C13 C14 C15 120.0 . .
C13 C14 H14 120.0 . .
C15 C14 H14 120.0 . .
C16 C15 C14 120.0 . .
C16 C15 C19 123.5(5) . .
C14 C15 C19 116.3(5) . .
C15 C16 C17 120.0 . .
C15 C16 H16 120.0 . .
C17 C16 H16 120.0 . .
C18 C17 C16 120.0 . .
C18 C17 C20 122.2(6) . .
C16 C17 C20 117.7(6) . .
C17 C18 C13 120.0 . .
C17 C18 H18 120.0 . .
C13 C18 H18 120.0 . .
O8 C19 O7 124.8(8) . .
O8 C19 C15 114.5(8) . .
O7 C19 C15 120.7(8) . .
N2 C20 C21 121.0(4) . .
N2 C20 C17 113.8(6) . .
C21 C20 C17 125.1(6) . .
C20 C21 C22 119.4(5) . .
C20 C21 H21 120.3 . .
C22 C21 H21 120.3 . .
C21 C22 C21 120.3(7) 27 .
C21 C22 H22 119.9 27 .
C21 C22 H22 119.9 . .
N3 C23 O9 129.5(10) . .
N3 C23 H23 115.3 . .
O9 C23 H23 115.3 . .
N3 C24 H24A 109.5 . .
N3 C24 H24B 109.5 . .
H24A C24 H24B 109.5 . .
N3 C24 H24C 109.5 . .
H24A C24 H24C 109.5 . .
H24B C24 H24C 109.5 . .
N3 C25 H25A 109.5 . .
N3 C25 H25B 109.5 . .
H25A C25 H25B 109.5 . .
N3 C25 H25C 109.5 . .
H25A C25 H25C 109.5 . .
H25B C25 H25C 109.5 . .
O10 C26 O10 121.4(9) 27 .
O10 C26 H26 119.3 27 .
O10 C26 H26 119.3 . .
O11 C27 O12 120.7(14) . .
O11 C27 H27 119.7 . .
O12 C27 H27 119.7 . .

loop_
_geom_bond_atom_site_label_1
_geom_bond_atom_site_label_2
_geom_bond_distance
_geom_bond_site_symmetry_2
Sm1 O1 2.330(8) .
Sm1 O1 2.330(8) 27
Sm1 O8 2.331(8) 32
Sm1 O8 2.331(8) 5
Sm1 O1W 2.520(18) .
Sm1 O10 2.579(6) .
Sm1 O10 2.579(6) 27
Sm1 O12 2.59(2) .
Sm1 O11 2.61(2) .
Sm2 O7 2.351(7) 5
Sm2 O2 2.371(7) .
Sm2 O10 2.413(4) .
Sm2 O6 2.423(7) .
Sm2 O9 2.433(6) .
Sm2 O5 2.433(7) .
Sm2 O3 2.444(7) 41
Sm2 O4 2.459(8) 41
O1 C1 1.268(7) .
O2 C1 1.243(7) .
O3 C8 1.257(7) .
O3 Sm2 2.444(7) 45
O4 C8 1.240(7) .
O4 Sm2 2.459(8) 45
O5 C12 1.244(7) .
O6 C12 1.241(7) .
O7 C19 1.243(8) .
O7 Sm2 2.351(7) 9
O8 C19 1.234(8) .
O8 Sm1 2.331(8) 9
O9 C23 1.275(12) .
O10 C26 1.245(6) .
O11 C27 1.239(10) .
O12 C27 1.250(10) .
O1W H1 0.8401 .
N1 C9 1.385(6) .
N1 C9 1.385(6) 28_655
N1' C9' 1.390(6) .
N1' C9' 1.390(6) 28_655
N2 C20 1.391(6) .
N2 C20 1.391(6) 27
N3 C23 1.267(12) .
N3 C25 1.344(14) .
N3 C24 1.541(16) .
C1 C2 1.505(8) .
C1 C2' 1.520(8) .
C2 C3 1.3900 .
C2 C7 1.3900 .
C3 C4 1.3900 .
C3 H3 0.9300 .
C4 C5 1.3900 .
C4 C8 1.468(8) .
C5 C6 1.3900 .
C5 H5 0.9300 .
C6 C7 1.3900 .
C6 C9 1.487(8) .
C7 H7 0.9300 .
C2' C3' 1.3900 .
C2' C7' 1.3900 .
C3' C4' 1.3900 .
C3' H3' 0.9300 .
C4' C5' 1.3900 .
C4' C8 1.526(8) .
C5' C6' 1.3900 .
C5' H5' 0.9300 .
C6' C7' 1.3900 .
C6' C9' 1.463(14) .
C7' H7' 0.9300 .
C8 Sm2 2.808(6) 45
C9 C10 1.396(7) .
C10 C11 1.393(6) .
C10 H10 0.9300 .
C11 C10 1.393(6) 28_655
C11 H11 0.9300 .
C9' C10' 1.389(7) .
C10' C11' 1.394(6) .
C10' H10' 0.9300 .
C11' C10' 1.394(6) 28_655
C11' H11' 0.9300 .
C12 C13 1.495(7) .
C13 C14 1.3900 .
C13 C18 1.3900 .
C14 C15 1.3900 .
C14 H14 0.9300 .
C15 C16 1.3900 .
C15 C19 1.491(8) .
C16 C17 1.3900 .
C16 H16 0.9300 .
C17 C18 1.3900 .
C17 C20 1.473(7) .
C18 H18 0.9300 .
C20 C21 1.391(7) .
C21 C22 1.394(6) .
C21 H21 0.9300 .
C22 C21 1.394(6) 27
C22 H22 0.9300 .
C23 H23 0.9300 .
C24 H24A 0.9600 .
C24 H24B 0.9600 .
C24 H24C 0.9600 .
C25 H25A 0.9600 .
C25 H25B 0.9600 .
C25 H25C 0.9600 .
C26 O10 1.245(6) 27
C26 H26 0.9300 .
C27 H27 0.9300 .

loop_
_geom_torsion_atom_site_label_1
_geom_torsion_atom_site_label_2
_geom_torsion_atom_site_label_3
_geom_torsion_atom_site_label_4
_geom_torsion
_geom_torsion_site_symmetry_1
_geom_torsion_site_symmetry_4
Sm2 O2 C1 O1 -20.5(7) . .
Sm2 O2 C1 C2 157.2(7) . .
Sm2 O2 C1 C2' 161.5(7) . .
Sm1 O1 C1 O2 54.6(9) . .
Sm1 O1 C1 C2 -123.0(9) . .
Sm1 O1 C1 C2' -127.6(8) . .
O2 C1 C2 C3 5.0(4) . .
O1 C1 C2 C3 -177.3(4) . .
O2 C1 C2 C7 -175.1(4) . .
O1 C1 C2 C7 2.7(4) . .
C7 C2 C3 C4 0.0 . .
C1 C2 C3 C4 179.92(8) . .
C2 C3 C4 C5 0.0 . .
C2 C3 C4 C8 178.8(3) . .
C3 C4 C5 C6 0.0 . .
C8 C4 C5 C6 -179.0(2) . .
C4 C5 C6 C7 0.0 . .
C4 C5 C6 C9 179.5(3) . .
C5 C6 C7 C2 0.0 . .
C9 C6 C7 C2 -179.5(4) . .
C3 C2 C7 C6 0.0 . .
C1 C2 C7 C6 -179.92(8) . .
O2 C1 C2' C3' -4.8(4) . .
O1 C1 C2' C3' 177.3(4) . .
O2 C1 C2' C7' 175.2(4) . .
O1 C1 C2' C7' -2.7(4) . .
C7' C2' C3' C4' 0.0 . .
C1 C2' C3' C4' 179.98(9) . .
C2' C3' C4' C5' 0.0 . .
C2' C3' C4' C8 -179.9(2) . .
C3' C4' C5' C6' 0.0 . .
C8 C4' C5' C6' 179.9(3) . .
C4' C5' C6' C7' 0.0 . .
C4' C5' C6' C9' 180.0(4) . .
C5' C6' C7' C2' 0.0 . .
C9' C6' C7' C2' -180.0(3) . .
C3' C2' C7' C6' 0.0 . .
C1 C2' C7' C6' -179.98(8) . .
Sm2 O4 C8 O3 -3.9(3) 45 .
Sm2 O4 C8 C4 174.5(3) 45 .
Sm2 O4 C8 C4' 177.0(3) 45 .
Sm2 O3 C8 O4 3.9(3) 45 .
Sm2 O3 C8 C4 -174.6(3) 45 .
Sm2 O3 C8 C4' -177.0(3) 45 .
C5 C4 C8 O4 -13.6(4) . .
C3 C4 C8 O4 167.6(4) . .
C5 C4 C8 O3 164.9(4) . .
C3 C4 C8 O3 -13.9(4) . .
C3' C4' C8 O4 173.1(4) . .
C5' C4' C8 O4 -6.7(4) . .
C3' C4' C8 O3 -6.0(4) . .
C5' C4' C8 O3 174.2(4) . .
C9 N1 C9 C10 -0.1(2) 28_655 .
C9 N1 C9 C6 177.6(10) 28_655 .
C5 C6 C9 N1 39.7(6) . .
C7 C6 C9 N1 -140.8(6) . .
C5 C6 C9 C10 -142.7(12) . .
C7 C6 C9 C10 36.8(13) . .
N1 C9 C10 C11 0.0(3) . .
C6 C9 C10 C11 -177.7(10) . .
C9 C10 C11 C10 0.1(6) . 28_655
C9' N1' C9' C10' 0.0(2) 28_655 .
C9' N1' C9' C6' -173.5(9) 28_655 .
C5' C6' C9' C10' -146.5(12) . .
C7' C6' C9' C10' 33.5(13) . .
C5' C6' C9' N1' 26.5(5) . .
C7' C6' C9' N1' -153.6(5) . .
N1' C9' C10' C11' 0.0(3) . .
C6' C9' C10' C11' 172.5(11) . .
C9' C10' C11' C10' 0.0(6) . 28_655
Sm2 O6 C12 O5 -8.5(4) . .
Sm2 O6 C12 C13 171.4(4) . .
Sm2 O5 C12 O6 8.5(4) . .
Sm2 O5 C12 C13 -171.4(4) . .
O6 C12 C13 C14 1.9(7) . .
O5 C12 C13 C14 -178.2(6) . .
O6 C12 C13 C18 -168.3(5) . .
O5 C12 C13 C18 11.6(6) . .
C18 C13 C14 C15 0.0 . .
C12 C13 C14 C15 -169.9(7) . .
C13 C14 C15 C16 0.0 . .
C13 C14 C15 C19 174.0(7) . .
C14 C15 C16 C17 0.0 . .
C19 C15 C16 C17 -173.6(8) . .
C15 C16 C17 C18 0.0 . .
C15 C16 C17 C20 -178.0(10) . .
C16 C17 C18 C13 0.0 . .
C20 C17 C18 C13 177.9(10) . .
C14 C13 C18 C17 0.0 . .
C12 C13 C18 C17 170.5(7) . .
Sm1 O8 C19 O7 34.2(13) 9 .
Sm1 O8 C19 C15 -146.0(13) 9 .
Sm2 O7 C19 O8 28.3(7) 9 .
Sm2 O7 C19 C15 -151.5(7) 9 .
C16 C15 C19 O8 15.9(6) . .
C14 C15 C19 O8 -157.9(7) . .
C16 C15 C19 O7 -164.3(6) . .
C14 C15 C19 O7 21.9(7) . .
C20 N2 C20 C17 175.8(9) 27 .
C18 C17 C20 N2 -25.0(9) . .
C16 C17 C20 N2 152.9(6) . .
C18 C17 C20 C21 150.6(9) . .
C16 C17 C20 C21 -31.5(14) . .
N2 C20 C21 C22 0.0(3) . .
C17 C20 C21 C22 -175.4(10) . .
C20 C21 C22 C21 0.0(6) . 27
C25 N3 C23 O9 -179.9(13) . .
C24 N3 C23 O9 -3.1(19) . .
Sm2 O9 C23 N3 172.9(10) . .
Sm2 O10 C26 O10 -178.7(6) . 27
Sm1 O10 C26 O10 -0.7(17) . 27
Sm1 O11 C27 O12 0.000(1) . .
Sm1 O12 C27 O11 0.000(1) . .
